data_7025666
loop_
_publ_author_name
'Ma, Lu-Fang'
'Meng, Qing-Lei'
'Wang, Li-Ya'
'Liu, Bin'
'Liang, Fu-Pei'

_publ_section_title
;
 Multi-dimensional transition-metal coordination polymers with
 5-nitro-1,2,3-benzenetricarboxylic acid exhibiting
 ferro-/antiferromagnetic interactions.
;
_journal_issue 35
_journal_name_full 'Dalton transactions (Cambridge, England : 2003)'
_journal_page_first 8210
_journal_page_last 8218
_journal_paper_doi 10.1039/c002581j
_journal_volume 39
_journal_year 2010
_chemical_formula_sum 'C38 H26 N6 Ni2 O18'
_chemical_formula_weight 972.07
_chemical_name_systematic
;
?
;
_space_group_IT_number 15
_symmetry_cell_setting monoclinic
_symmetry_space_group_name_Hall '-C 2yc'
_symmetry_space_group_name_H-M 'C 1 2/c 1'
_atom_sites_solution_hydrogens geom
_atom_sites_solution_primary direct
_atom_sites_solution_secondary difmap
_audit_creation_method SHELXL-97
_cell_angle_alpha 90.00
_cell_angle_beta 94.177(2)
_cell_angle_gamma 90.00
_cell_formula_units_Z 4
_cell_length_a 10.345(2)
_cell_length_b 22.698(4)
_cell_length_c 16.105(3)
_cell_measurement_reflns_used 5671
_cell_measurement_temperature 296(2)
_cell_measurement_theta_max 28.27
_cell_measurement_theta_min 2.44
_cell_volume 3771.6(12)
_computing_cell_refinement 'Bruker SMART'
_computing_data_collection 'Bruker SMART'
_computing_data_reduction 'Bruker SAINT'
_computing_molecular_graphics 'Bruker SHELXTL'
_computing_publication_material 'Bruker SHELXTL'
_computing_structure_refinement 'SHELXL-97 (Sheldrick, 1997)'
_computing_structure_solution 'SHELXS-97 (Sheldrick, 1990)'
_diffrn_ambient_temperature 296(2)
_diffrn_measured_fraction_theta_full 0.997
_diffrn_measured_fraction_theta_max 0.997
_diffrn_measurement_device_type 'CCD area detector'
_diffrn_measurement_method 'phi and omega scans'
_diffrn_radiation_monochromator graphite
_diffrn_radiation_source 'fine-focus sealed tube'
_diffrn_radiation_type MoK\a
_diffrn_radiation_wavelength 0.71073
_diffrn_reflns_av_R_equivalents 0.0424
_diffrn_reflns_av_sigmaI/netI 0.0360
_diffrn_reflns_limit_h_max 12
_diffrn_reflns_limit_h_min -12
_diffrn_reflns_limit_k_max 25
_diffrn_reflns_limit_k_min -27
_diffrn_reflns_limit_l_max 18
_diffrn_reflns_limit_l_min -19
_diffrn_reflns_number 13555
_diffrn_reflns_theta_full 25.50
_diffrn_reflns_theta_max 25.50
_diffrn_reflns_theta_min 2.44
_exptl_absorpt_coefficient_mu 1.092
_exptl_absorpt_correction_T_max 0.8128
_exptl_absorpt_correction_T_min 0.7031
_exptl_absorpt_correction_type multi-scan
_exptl_absorpt_process_details SADABS
_exptl_crystal_density_diffrn 1.712
_exptl_crystal_density_method 'not measured'
_exptl_crystal_F_000 1984
_exptl_crystal_size_max 0.35
_exptl_crystal_size_mid 0.23
_exptl_crystal_size_min 0.20
_refine_diff_density_max 1.035
_refine_diff_density_min -0.641
_refine_diff_density_rms 0.094
_refine_ls_extinction_method none
_refine_ls_goodness_of_fit_ref 1.089
_refine_ls_hydrogen_treatment constr
_refine_ls_matrix_type full
_refine_ls_number_parameters 295
_refine_ls_number_reflns 3511
_refine_ls_number_restraints 0
_refine_ls_restrained_S_all 1.089
_refine_ls_R_factor_all 0.0547
_refine_ls_R_factor_gt 0.0426
_refine_ls_shift/su_max 0.001
_refine_ls_shift/su_mean 0.000
_refine_ls_structure_factor_coef Fsqd
_refine_ls_weighting_details 'calc w=1/[\s^2^(Fo^2^)+(0.0783P)^2^+6.0684P] where P=(Fo^2^+2Fc^2^)/3'
_refine_ls_weighting_scheme calc
_refine_ls_wR_factor_gt 0.1195
_refine_ls_wR_factor_ref 0.1358
_reflns_number_gt 2796
_reflns_number_total 3511
_reflns_threshold_expression >2sigma(I)
_cod_data_source_file c002581j.txt
_cod_data_source_block 5
_cod_depositor_comments
;
The following automatic conversions were performed:

'_symmetry_cell_setting' value 'Monoclinic' changed to 'monoclinic'
according to /home/saulius/struct/CIF-dictionaries/cif_core.dic
dictionary named 'cif_core.dic' version 2.4.2 from
2011-04-26.

'_exptl_absorpt_correction_type' value 'MULTI-SCAN'
changed to 'multi-scan' according to
/home/saulius/struct/CIF-dictionaries/cif_core.dic dictionary named
'cif_core.dic' version 2.4.2 from
2011-04-26.

'_refine_ls_hydrogen_treatment' value 'CONSTR' changed
to 'constr' according to
/home/saulius/struct/CIF-dictionaries/cif_core.dic dictionary named
'cif_core.dic' version 2.4.2 from 2011-04-26.

Automatic conversion script
Id: cif_fix_values 1891 2012-01-12 08:04:46Z andrius 
;
_cod_original_cell_volume 3771.5(12)
_cod_original_sg_symbol_H-M C2/c
_cod_database_code 7025666

loop_
_symmetry_equiv_pos_as_xyz
'x, y, z'
'-x, y, -z+1/2'
'x+1/2, y+1/2, z'
'-x+1/2, y+1/2, -z+1/2'
'-x, -y, -z'
'x, -y, z-1/2'
'-x+1/2, -y+1/2, -z'
'x+1/2, -y+1/2, z-1/2'

loop_
_atom_site_label
_atom_site_type_symbol
_atom_site_fract_x
_atom_site_fract_y
_atom_site_fract_z
_atom_site_U_iso_or_equiv
_atom_site_adp_type
_atom_site_occupancy
_atom_site_symmetry_multiplicity
_atom_site_calc_flag
_atom_site_refinement_flags
Ni1 Ni 0.5000 0.25460(2) 0.2500 0.01978(18) Uani 1 2 d S
Ni2 Ni 0.0000 0.25387(2) 0.2500 0.01874(18) Uani 1 2 d S
O1 O 0.6280(2) 0.25632(9) 0.15630(14) 0.0303(5) Uani 1 1 d .
H1W H 0.6042 0.2490 0.1069 0.045 Uiso 1 1 d R
H2W H 0.7080 0.2605 0.1622 0.045 Uiso 1 1 d R
O2 O 0.3636(2) 0.24544(9) 0.14707(14) 0.0277(5) Uani 1 1 d .
O3 O 0.17447(19) 0.26166(10) 0.19893(14) 0.0294(5) Uani 1 1 d .
O4 O -0.0951(2) 0.25495(9) 0.13556(13) 0.0238(5) Uani 1 1 d .
O5 O -0.0482(2) 0.28355(9) 0.00940(12) 0.0287(5) Uani 1 1 d .
O6 O -0.2181(2) 0.17827(12) 0.01733(18) 0.0470(7) Uani 1 1 d .
H6 H -0.2923 0.1762 -0.0041 0.070 Uiso 1 1 calc R
O7 O -0.1869(3) 0.10072(14) -0.0620(2) 0.0682(9) Uani 1 1 d .
O8 O 0.4106(3) 0.06291(16) 0.0009(2) 0.0743(10) Uani 1 1 d .
O9 O 0.2490(3) 0.02095(15) -0.0667(2) 0.0770(11) Uani 1 1 d .
N1 N 0.5000 0.66052(15) 0.2500 0.0243(8) Uani 1 2 d S
N2 N 0.5000 0.34617(16) 0.2500 0.0256(8) Uani 1 2 d S
N3 N 0.5000 0.16109(15) 0.2500 0.0247(8) Uani 1 2 d S
N4 N 0.5000 -0.15170(16) 0.2500 0.0243(8) Uani 1 2 d S
N5 N 0.2952(3) 0.05994(15) -0.0217(2) 0.0491(9) Uani 1 1 d .
C1 C 0.2427(3) 0.23847(13) 0.14696(18) 0.0226(6) Uani 1 1 d .
C2 C 0.1810(3) 0.19568(13) 0.08278(18) 0.0252(6) Uani 1 1 d .
C3 C 0.0471(3) 0.19504(13) 0.05655(17) 0.0237(6) Uani 1 1 d .
C4 C -0.0033(3) 0.14688(14) 0.00912(18) 0.0281(7) Uani 1 1 d .
C5 C 0.0773(3) 0.10241(15) -0.0155(2) 0.0353(8) Uani 1 1 d .
H5 H 0.0438 0.0703 -0.0459 0.042 Uiso 1 1 calc R
C6 C 0.2090(3) 0.10682(15) 0.0061(2) 0.0369(8) Uani 1 1 d .
C7 C 0.2611(3) 0.15222(15) 0.0541(2) 0.0336(8) Uani 1 1 d .
H7 H 0.3501 0.1539 0.0673 0.040 Uiso 1 1 calc R
C8 C -0.0390(3) 0.24873(12) 0.06919(18) 0.0210(6) Uani 1 1 d .
C9 C -0.1461(3) 0.13906(14) -0.0162(2) 0.0314(7) Uani 1 1 d .
C10 C 0.6019(3) 0.62928(14) 0.2827(2) 0.0335(7) Uani 1 1 d .
H10 H 0.6740 0.6497 0.3054 0.040 Uiso 1 1 calc R
C11 C 0.6047(3) 0.56848(14) 0.2844(2) 0.0365(8) Uani 1 1 d .
H11 H 0.6770 0.5491 0.3087 0.044 Uiso 1 1 calc R
C12 C 0.5000 0.53609(19) 0.2500 0.0271(9) Uani 1 2 d S
C13 C 0.5000 0.4707(2) 0.2500 0.0282(9) Uani 1 2 d S
C14 C 0.6147(3) 0.43789(14) 0.2522(2) 0.0348(8) Uani 1 1 d .
H14 H 0.6941 0.4572 0.2533 0.042 Uiso 1 1 calc R
C15 C 0.6109(3) 0.37712(14) 0.2529(2) 0.0340(7) Uani 1 1 d .
H15 H 0.6889 0.3566 0.2554 0.041 Uiso 1 1 calc R
C16 C 0.5393(3) 0.12993(14) 0.18553(19) 0.0290(7) Uani 1 1 d .
H16 H 0.5675 0.1505 0.1403 0.035 Uiso 1 1 calc R
C17 C 0.5404(3) 0.06915(14) 0.1825(2) 0.0299(7) Uani 1 1 d .
H17 H 0.5677 0.0497 0.1360 0.036 Uiso 1 1 calc R
C18 C 0.5000 0.03732(19) 0.2500 0.0265(9) Uani 1 2 d S
C19 C 0.5000 -0.02811(19) 0.2500 0.0271(9) Uani 1 2 d S
C20 C 0.4701(4) -0.05999(15) 0.1777(2) 0.0400(8) Uani 1 1 d .
H20 H 0.4492 -0.0406 0.1277 0.048 Uiso 1 1 calc R
C21 C 0.4717(4) -0.12061(15) 0.1805(2) 0.0409(8) Uani 1 1 d .
H21 H 0.4520 -0.1411 0.1312 0.049 Uiso 1 1 calc R

loop_
_atom_site_aniso_label
_atom_site_aniso_U_11
_atom_site_aniso_U_22
_atom_site_aniso_U_33
_atom_site_aniso_U_23
_atom_site_aniso_U_13
_atom_site_aniso_U_12
Ni1 0.0144(3) 0.0192(3) 0.0256(3) 0.000 0.0004(2) 0.000
Ni2 0.0132(3) 0.0196(3) 0.0231(3) 0.000 -0.0006(2) 0.000
O1 0.0173(10) 0.0431(14) 0.0308(12) -0.0034(9) 0.0035(9) -0.0045(9)
O2 0.0142(10) 0.0387(13) 0.0296(12) -0.0021(9) -0.0019(8) -0.0003(8)
O3 0.0146(10) 0.0363(12) 0.0377(13) -0.0102(10) 0.0050(9) -0.0034(8)
O4 0.0183(10) 0.0300(12) 0.0225(11) -0.0015(8) -0.0019(8) 0.0031(8)
O5 0.0255(11) 0.0326(12) 0.0280(11) 0.0043(9) 0.0017(8) 0.0045(9)
O6 0.0170(11) 0.0521(16) 0.0697(17) -0.0272(14) -0.0115(11) 0.0045(11)
O7 0.0367(15) 0.070(2) 0.096(2) -0.0468(18) -0.0131(15) -0.0017(14)
O8 0.0423(17) 0.096(2) 0.082(2) -0.0404(19) -0.0144(15) 0.0378(16)
O9 0.067(2) 0.065(2) 0.096(3) -0.050(2) -0.0160(18) 0.0280(17)
N1 0.0247(18) 0.0204(18) 0.0276(19) 0.000 -0.0001(14) 0.000
N2 0.0208(18) 0.0204(18) 0.036(2) 0.000 0.0024(15) 0.000
N3 0.0225(18) 0.0198(18) 0.0314(19) 0.000 -0.0008(14) 0.000
N4 0.0201(17) 0.0232(18) 0.0293(19) 0.000 0.0003(14) 0.000
N5 0.0425(18) 0.053(2) 0.0502(19) -0.0202(16) -0.0070(15) 0.0251(16)
C1 0.0163(14) 0.0247(15) 0.0265(15) 0.0013(12) 0.0002(11) 0.0018(11)
C2 0.0177(14) 0.0294(16) 0.0280(15) -0.0024(12) -0.0012(11) 0.0013(11)
C3 0.0188(14) 0.0276(16) 0.0246(15) -0.0002(12) 0.0000(11) 0.0027(11)
C4 0.0230(16) 0.0292(17) 0.0315(16) -0.0037(12) -0.0033(12) 0.0034(12)
C5 0.0308(17) 0.0351(19) 0.0389(18) -0.0116(14) -0.0052(13) 0.0039(14)
C6 0.0309(17) 0.039(2) 0.0405(19) -0.0120(15) -0.0021(14) 0.0149(15)
C7 0.0214(15) 0.042(2) 0.0363(18) -0.0113(15) -0.0032(13) 0.0087(14)
C8 0.0120(13) 0.0251(16) 0.0254(15) -0.0025(11) -0.0034(11) -0.0034(10)
C9 0.0260(16) 0.0325(18) 0.0346(17) -0.0058(14) -0.0059(13) -0.0012(13)
C10 0.0232(15) 0.0273(17) 0.0482(19) 0.0007(14) -0.0090(14) 0.0001(13)
C11 0.0244(16) 0.0271(18) 0.056(2) 0.0005(15) -0.0112(15) 0.0037(13)
C12 0.025(2) 0.024(2) 0.033(2) 0.000 0.0034(17) 0.000
C13 0.024(2) 0.023(2) 0.038(2) 0.000 0.0002(18) 0.000
C14 0.0208(16) 0.0263(17) 0.057(2) -0.0029(15) 0.0044(14) -0.0047(12)
C15 0.0226(16) 0.0283(17) 0.051(2) -0.0021(15) 0.0040(14) 0.0021(13)
C16 0.0275(16) 0.0280(17) 0.0317(16) 0.0009(13) 0.0031(12) 0.0017(12)
C17 0.0334(17) 0.0250(17) 0.0315(17) -0.0022(13) 0.0039(13) 0.0017(13)
C18 0.023(2) 0.022(2) 0.034(2) 0.000 -0.0046(17) 0.000
C19 0.027(2) 0.018(2) 0.036(2) 0.000 0.0009(18) 0.000
C20 0.058(2) 0.0272(18) 0.0333(18) 0.0032(14) -0.0084(16) 0.0001(16)
C21 0.059(2) 0.0272(18) 0.0347(18) -0.0031(14) -0.0091(16) -0.0007(16)

loop_
_atom_type_symbol
_atom_type_description
_atom_type_scat_dispersion_real
_atom_type_scat_dispersion_imag
_atom_type_scat_source
C C 0.0033 0.0016 'International Tables Vol C Tables 4.2.6.8 and 6.1.1.4'
H H 0.0000 0.0000 'International Tables Vol C Tables 4.2.6.8 and 6.1.1.4'
N N 0.0061 0.0033 'International Tables Vol C Tables 4.2.6.8 and 6.1.1.4'
O O 0.0106 0.0060 'International Tables Vol C Tables 4.2.6.8 and 6.1.1.4'
Ni Ni 0.3393 1.1124 'International Tables Vol C Tables 4.2.6.8 and 6.1.1.4'

loop_
_geom_angle_atom_site_label_1
_geom_angle_atom_site_label_2
_geom_angle_atom_site_label_3
_geom_angle
_geom_angle_site_symmetry_1
_geom_angle_site_symmetry_3
N2 Ni1 O1 88.93(6) . .
N2 Ni1 O1 88.92(6) . 2_655
O1 Ni1 O1 177.85(12) . 2_655
N2 Ni1 O2 95.66(6) . .
O1 Ni1 O2 81.73(9) . .
O1 Ni1 O2 98.49(9) 2_655 .
N2 Ni1 O2 95.66(6) . 2_655
O1 Ni1 O2 98.49(9) . 2_655
O1 Ni1 O2 81.72(9) 2_655 2_655
O2 Ni1 O2 168.68(12) . 2_655
N2 Ni1 N3 180.0 . .
O1 Ni1 N3 91.07(6) . .
O1 Ni1 N3 91.08(6) 2_655 .
O2 Ni1 N3 84.34(6) . .
O2 Ni1 N3 84.34(6) 2_655 .
O4 Ni2 O4 178.62(11) . 2
O4 Ni2 O3 91.01(9) . .
O4 Ni2 O3 88.87(9) 2 .
O4 Ni2 O3 88.87(9) . 2
O4 Ni2 O3 91.01(9) 2 2
O3 Ni2 O3 170.08(13) . 2
O4 Ni2 N1 90.69(6) . 3_445
O4 Ni2 N1 90.69(6) 2 3_445
O3 Ni2 N1 94.96(6) . 3_445
O3 Ni2 N1 94.96(6) 2 3_445
O4 Ni2 N4 89.31(6) . 3_455
O4 Ni2 N4 89.31(6) 2 3_455
O3 Ni2 N4 85.04(6) . 3_455
O3 Ni2 N4 85.04(6) 2 3_455
N1 Ni2 N4 180.0 3_445 3_455
Ni1 O1 H1W 122.0 . .
Ni1 O1 H2W 126.9 . .
H1W O1 H2W 110.8 . .
C1 O2 Ni1 128.4(2) . .
C1 O3 Ni2 142.3(2) . .
C8 O4 Ni2 123.13(18) . .
C9 O6 H6 109.5 . .
C10 N1 C10 116.4(4) . 2_655
C10 N1 Ni2 121.80(19) . 3
C10 N1 Ni2 121.80(19) 2_655 3
C15 N2 C15 116.9(4) . 2_655
C15 N2 Ni1 121.53(19) . .
C15 N2 Ni1 121.53(19) 2_655 .
C16 N3 C16 116.5(4) . 2_655
C16 N3 Ni1 121.77(19) . .
C16 N3 Ni1 121.77(19) 2_655 .
C21 N4 C21 116.3(4) . 2_655
C21 N4 Ni2 121.8(2) . 3_545
C21 N4 Ni2 121.8(2) 2_655 3_545
O9 N5 O8 123.3(3) . .
O9 N5 C6 118.9(3) . .
O8 N5 C6 117.8(3) . .
O3 C1 O2 123.7(3) . .
O3 C1 C2 119.6(2) . .
O2 C1 C2 116.6(3) . .
C7 C2 C3 119.1(3) . .
C7 C2 C1 116.6(3) . .
C3 C2 C1 124.1(3) . .
C4 C3 C2 118.9(3) . .
C4 C3 C8 119.6(2) . .
C2 C3 C8 121.1(3) . .
C5 C4 C3 120.8(3) . .
C5 C4 C9 115.7(3) . .
C3 C4 C9 123.4(3) . .
C4 C5 C6 118.5(3) . .
C4 C5 H5 120.8 . .
C6 C5 H5 120.8 . .
C7 C6 C5 122.3(3) . .
C7 C6 N5 119.3(3) . .
C5 C6 N5 118.4(3) . .
C6 C7 C2 120.0(3) . .
C6 C7 H7 120.0 . .
C2 C7 H7 120.0 . .
O5 C8 O4 124.8(3) . .
O5 C8 C3 114.5(3) . .
O4 C8 C3 120.6(2) . .
O7 C9 O6 124.4(3) . .
O7 C9 C4 123.0(3) . .
O6 C9 C4 112.6(3) . .
N1 C10 C11 123.3(3) . .
N1 C10 H10 118.3 . .
C11 C10 H10 118.3 . .
C10 C11 C12 120.4(3) . .
C10 C11 H11 119.8 . .
C12 C11 H11 119.8 . .
C11 C12 C11 116.1(4) 2_655 .
C11 C12 C13 121.9(2) 2_655 .
C11 C12 C13 121.9(2) . .
C14 C13 C14 115.7(4) 2_655 .
C14 C13 C12 122.2(2) 2_655 .
C14 C13 C12 122.2(2) . .
C15 C14 C13 120.5(3) . .
C15 C14 H14 119.7 . .
C13 C14 H14 119.7 . .
N2 C15 C14 123.2(3) . .
N2 C15 H15 118.4 . .
C14 C15 H15 118.4 . .
N3 C16 C17 123.9(3) . .
N3 C16 H16 118.1 . .
C17 C16 H16 118.1 . .
C16 C17 C18 119.1(3) . .
C16 C17 H17 120.4 . .
C18 C17 H17 120.4 . .
C17 C18 C17 117.6(4) 2_655 .
C17 C18 C19 121.2(2) 2_655 .
C17 C18 C19 121.2(2) . .
C20 C19 C20 117.1(4) . 2_655
C20 C19 C18 121.4(2) . .
C20 C19 C18 121.4(2) 2_655 .
C21 C20 C19 119.5(3) . .
C21 C20 H20 120.2 . .
C19 C20 H20 120.2 . .
N4 C21 C20 123.8(3) . .
N4 C21 H21 118.1 . .
C20 C21 H21 118.1 . .

loop_
_geom_bond_atom_site_label_1
_geom_bond_atom_site_label_2
_geom_bond_distance
_geom_bond_site_symmetry_2
Ni1 N2 2.078(4) .
Ni1 O1 2.079(2) .
Ni1 O1 2.079(2) 2_655
Ni1 O2 2.107(2) .
Ni1 O2 2.107(2) 2_655
Ni1 N3 2.122(4) .
Ni2 O4 2.025(2) .
Ni2 O4 2.025(2) 2
Ni2 O3 2.045(2) .
Ni2 O3 2.045(2) 2
Ni2 N1 2.119(4) 3_445
Ni2 N4 2.143(4) 3_455
O1 H1W 0.8323 .
O1 H2W 0.8315 .
O2 C1 1.261(4) .
O3 C1 1.250(4) .
O4 C8 1.261(4) .
O5 C8 1.244(3) .
O6 C9 1.303(4) .
O6 H6 0.8200 .
O7 C9 1.198(4) .
O8 N5 1.225(4) .
O9 N5 1.220(4) .
N1 C10 1.345(4) .
N1 C10 1.345(4) 2_655
N1 Ni2 2.119(4) 3
N2 C15 1.343(4) .
N2 C15 1.343(4) 2_655
N3 C16 1.344(4) .
N3 C16 1.344(4) 2_655
N4 C21 1.338(4) .
N4 C21 1.338(4) 2_655
N4 Ni2 2.143(4) 3_545
N5 C6 1.478(4) .
C1 C2 1.524(4) .
C2 C7 1.389(4) .
C2 C3 1.419(4) .
C3 C4 1.411(4) .
C3 C8 1.531(4) .
C4 C5 1.386(4) .
C4 C9 1.514(4) .
C5 C6 1.385(5) .
C5 H5 0.9300 .
C6 C7 1.374(5) .
C7 H7 0.9300 .
C10 C11 1.381(5) .
C10 H10 0.9300 .
C11 C12 1.390(4) .
C11 H11 0.9300 .
C12 C11 1.390(4) 2_655
C12 C13 1.484(7) .
C13 C14 1.399(4) 2_655
C13 C14 1.399(4) .
C14 C15 1.380(5) .
C14 H14 0.9300 .
C15 H15 0.9300 .
C16 C17 1.380(4) .
C16 H16 0.9300 .
C17 C18 1.395(4) .
C17 H17 0.9300 .
C18 C17 1.395(4) 2_655
C18 C19 1.485(7) .
C19 C20 1.387(4) .
C19 C20 1.387(4) 2_655
C20 C21 1.377(5) .
C20 H20 0.9300 .
C21 H21 0.9300 .

loop_
_geom_hbond_atom_site_label_D
_geom_hbond_atom_site_label_H
_geom_hbond_atom_site_label_A
_geom_hbond_distance_DH
_geom_hbond_distance_HA
_geom_hbond_distance_DA
_geom_hbond_angle_DHA
_geom_hbond_site_symmetry_A
O1 H1W O5 0.83 2.06 2.881(3) 170.5 7
O1 H2W O4 0.83 2.12 2.908(3) 159.2 1_655
O1 H2W O3 0.83 2.47 2.989(3) 121.7 2_655
O6 H6 O5 0.82 1.88 2.575(3) 141.5 7_455

loop_
_geom_torsion_atom_site_label_1
_geom_torsion_atom_site_label_2
_geom_torsion_atom_site_label_3
_geom_torsion_atom_site_label_4
_geom_torsion
_geom_torsion_site_symmetry_1
_geom_torsion_site_symmetry_4
N2 Ni1 O2 C1 -94.7(2) . .
O1 Ni1 O2 C1 177.2(3) . .
O1 Ni1 O2 C1 -5.0(3) 2_655 .
O2 Ni1 O2 C1 85.3(2) 2_655 .
N3 Ni1 O2 C1 85.3(2) . .
O4 Ni2 O3 C1 -54.2(3) . .
O4 Ni2 O3 C1 127.2(3) 2 .
O3 Ni2 O3 C1 -143.5(3) 2 .
N1 Ni2 O3 C1 36.6(3) 3_445 .
N4 Ni2 O3 C1 -143.4(3) 3_455 .
O4 Ni2 O4 C8 98.1(2) 2 .
O3 Ni2 O4 C8 13.1(2) . .
O3 Ni2 O4 C8 -176.8(2) 2 .
N1 Ni2 O4 C8 -81.9(2) 3_445 .
N4 Ni2 O4 C8 98.1(2) 3_455 .
O1 Ni1 N2 C15 -48.69(18) . .
O1 Ni1 N2 C15 131.31(18) 2_655 .
O2 Ni1 N2 C15 -130.26(18) . .
O2 Ni1 N2 C15 49.74(18) 2_655 .
N3 Ni1 N2 C15 -2(100) . .
O1 Ni1 N2 C15 131.32(18) . 2_655
O1 Ni1 N2 C15 -48.68(18) 2_655 2_655
O2 Ni1 N2 C15 49.74(18) . 2_655
O2 Ni1 N2 C15 -130.26(18) 2_655 2_655
N3 Ni1 N2 C15 178(100) . 2_655
N2 Ni1 N3 C16 -65(100) . .
O1 Ni1 N3 C16 -18.63(17) . .
O1 Ni1 N3 C16 161.37(17) 2_655 .
O2 Ni1 N3 C16 62.94(16) . .
O2 Ni1 N3 C16 -117.06(16) 2_655 .
N2 Ni1 N3 C16 115(100) . 2_655
O1 Ni1 N3 C16 161.37(17) . 2_655
O1 Ni1 N3 C16 -18.63(17) 2_655 2_655
O2 Ni1 N3 C16 -117.06(17) . 2_655
O2 Ni1 N3 C16 62.94(17) 2_655 2_655
Ni2 O3 C1 O2 -159.3(2) . .
Ni2 O3 C1 C2 16.2(5) . .
Ni1 O2 C1 O3 35.0(4) . .
Ni1 O2 C1 C2 -140.6(2) . .
O3 C1 C2 C7 -151.1(3) . .
O2 C1 C2 C7 24.7(4) . .
O3 C1 C2 C3 23.7(4) . .
O2 C1 C2 C3 -160.5(3) . .
C7 C2 C3 C4 6.5(4) . .
C1 C2 C3 C4 -168.1(3) . .
C7 C2 C3 C8 -165.6(3) . .
C1 C2 C3 C8 19.7(4) . .
C2 C3 C4 C5 -3.5(5) . .
C8 C3 C4 C5 168.8(3) . .
C2 C3 C4 C9 174.8(3) . .
C8 C3 C4 C9 -12.9(4) . .
C3 C4 C5 C6 -1.2(5) . .
C9 C4 C5 C6 -179.7(3) . .
C4 C5 C6 C7 3.0(6) . .
C4 C5 C6 N5 -178.7(3) . .
O9 N5 C6 C7 -177.4(4) . .
O8 N5 C6 C7 1.6(6) . .
O9 N5 C6 C5 4.3(6) . .
O8 N5 C6 C5 -176.8(4) . .
C5 C6 C7 C2 0.2(5) . .
N5 C6 C7 C2 -178.1(3) . .
C3 C2 C7 C6 -5.0(5) . .
C1 C2 C7 C6 170.1(3) . .
Ni2 O4 C8 O5 -126.1(3) . .
Ni2 O4 C8 C3 54.8(3) . .
C4 C3 C8 O5 -80.1(3) . .
C2 C3 C8 O5 92.0(3) . .
C4 C3 C8 O4 99.2(3) . .
C2 C3 C8 O4 -88.7(3) . .
C5 C4 C9 O7 -7.8(5) . .
C3 C4 C9 O7 173.8(3) . .
C5 C4 C9 O6 172.0(3) . .
C3 C4 C9 O6 -6.4(5) . .
C10 N1 C10 C11 -0.6(3) 2_655 .
Ni2 N1 C10 C11 179.4(3) 3 .
N1 C10 C11 C12 1.1(5) . .
C10 C11 C12 C11 -0.5(2) . 2_655
C10 C11 C12 C13 179.5(2) . .
C11 C12 C13 C14 -26.2(3) 2_655 2_655
C11 C12 C13 C14 153.8(3) . 2_655
C11 C12 C13 C14 153.8(3) 2_655 .
C11 C12 C13 C14 -26.2(3) . .
C14 C13 C14 C15 -0.5(2) 2_655 .
C12 C13 C14 C15 179.5(2) . .
C15 N2 C15 C14 -0.6(3) 2_655 .
Ni1 N2 C15 C14 179.4(3) . .
C13 C14 C15 N2 1.1(5) . .
C16 N3 C16 C17 0.4(2) 2_655 .
Ni1 N3 C16 C17 -179.6(2) . .
N3 C16 C17 C18 -0.7(4) . .
C16 C17 C18 C17 0.3(2) . 2_655
C16 C17 C18 C19 -179.7(2) . .
C17 C18 C19 C20 144.5(2) 2_655 .
C17 C18 C19 C20 -35.5(2) . .
C17 C18 C19 C20 -35.5(2) 2_655 2_655
C17 C18 C19 C20 144.5(2) . 2_655
C20 C19 C20 C21 -0.2(3) 2_655 .
C18 C19 C20 C21 179.8(3) . .
C21 N4 C21 C20 -0.2(3) 2_655 .
Ni2 N4 C21 C20 179.8(3) 3_545 .
C19 C20 C21 N4 0.5(6) . .
